data_1553257
loop_
_publ_author_name
'Das, Pronay'
'Babbar, Palak'
'Malhotra, Nipun'
'Sharma, Manmohan'
'Jachak, Goraknath R.'
'Gonnade, Rajesh G.'
'Shanmugam, Dhanasekaran'
'Harlos, Karl'
'Yogavel, Manickam'
'Sharma, Amit'
'Reddy, D. Srinivasa'

_publ_section_title
;
 Specific Stereoisomeric Conformations Determine the Drug Potency of
 Cladosporin Scaffold against Malarial Parasite.
;
_journal_issue 13
_journal_name_full 'Journal of medicinal chemistry'
_journal_page_first 5664
_journal_page_last 5678
_journal_paper_doi 10.1021/acs.jmedchem.8b00565
_journal_volume 61
_journal_year 2018
_chemical_formula_sum 'C H O'
_chemical_formula_weight 29.02
_space_group_crystal_system orthorhombic
_space_group_IT_number 19
_space_group_name_Hall 'P 2ac 2ab'
_space_group_name_H-M_alt 'P 21 21 21'
_atom_sites_solution_hydrogens geom
_audit_creation_method SHELXL-2014/7
_cell_angle_alpha 90
_cell_angle_beta 90
_cell_angle_gamma 90
_cell_formula_units_Z 85
_cell_length_a 6.9288(8)
_cell_length_b 7.9172(9)
_cell_length_c 52.844(6)
_cell_measurement_temperature 100(2)
_cell_volume 2898.8(6)
_computing_structure_refinement 'SHELXL-2014/7 (Sheldrick, 2014)'
_diffrn_ambient_temperature 100(2)
_diffrn_measured_fraction_theta_full 0.998
_diffrn_measured_fraction_theta_max 0.996
_diffrn_radiation_type MoK\a
_diffrn_radiation_wavelength 0.71073
_diffrn_reflns_av_R_equivalents 0.1157
_diffrn_reflns_av_unetI/netI 0.1067
_diffrn_reflns_Laue_measured_fraction_full 0.998
_diffrn_reflns_Laue_measured_fraction_max 0.996
_diffrn_reflns_limit_h_max 8
_diffrn_reflns_limit_h_min -8
_diffrn_reflns_limit_k_max 9
_diffrn_reflns_limit_k_min -9
_diffrn_reflns_limit_l_max 65
_diffrn_reflns_limit_l_min -66
_diffrn_reflns_number 39126
_diffrn_reflns_point_group_measured_fraction_full 0.997
_diffrn_reflns_point_group_measured_fraction_max 0.993
_diffrn_reflns_theta_full 25.242
_diffrn_reflns_theta_max 26.399
_diffrn_reflns_theta_min 2.312
_exptl_absorpt_coefficient_mu 0.131
_exptl_crystal_density_diffrn 1.413
_exptl_crystal_F_000 1275
_refine_diff_density_max 0.338
_refine_diff_density_min -0.373
_refine_diff_density_rms 0.078
_refine_ls_abs_structure_details
;
 Flack x determined using 1113 quotients [(I+)-(I-)]/[(I+)+(I-)]
 (Parsons, Flack and Wagner, Acta Cryst. B69 (2013) 249-259).
;
_refine_ls_abs_structure_Flack -0.1(9)
_refine_ls_extinction_coef 0.0026(10)
_refine_ls_extinction_expression Fc^*^=kFc[1+0.001xFc^2^\l^3^/sin(2\q)]^-1/4^
_refine_ls_extinction_method 'SHELXL-2014/7 (Sheldrick 2014'
_refine_ls_goodness_of_fit_ref 1.160
_refine_ls_hydrogen_treatment constr
_refine_ls_matrix_type full
_refine_ls_number_parameters 386
_refine_ls_number_reflns 5904
_refine_ls_number_restraints 0
_refine_ls_restrained_S_all 1.160
_refine_ls_R_factor_all 0.1523
_refine_ls_R_factor_gt 0.1024
_refine_ls_shift/su_max 0.369
_refine_ls_shift/su_mean 0.011
_refine_ls_structure_factor_coef Fsqd
_refine_ls_weighting_details 'w=1/[\s^2^(Fo^2^)+(0.0514P)^2^+7.1937P] where P=(Fo^2^+2Fc^2^)/3'
_refine_ls_weighting_scheme calc
_refine_ls_wR_factor_gt 0.2016
_refine_ls_wR_factor_ref 0.2201
_reflns_Friedel_coverage 0.710
_reflns_Friedel_fraction_full 0.995
_reflns_Friedel_fraction_max 0.988
_reflns_number_gt 4006
_reflns_number_total 5904
_reflns_threshold_expression 'I > 2\s(I)'
_cod_data_source_file jm8b00565_si_003.cif
_cod_data_source_block mo_PD_1_0ma_a
_cod_original_cell_volume 2898.9(6)
_cod_database_code 1553257
_shelx_shelxl_version_number 2014/7
_shelx_space_group_comment
;
The symmetry employed for this shelxl refinement is uniquely defined
by the following loop, which should always be used as a source of
symmetry information in preference to the above space-group names.
They are only intended as comments.
;

loop_
_space_group_symop_operation_xyz
'x, y, z'
'-x+1/2, -y, z+1/2'
'-x, y+1/2, -z+1/2'
'x+1/2, -y+1/2, -z'

loop_
_atom_site_label
_atom_site_type_symbol
_atom_site_fract_x
_atom_site_fract_y
_atom_site_fract_z
_atom_site_U_iso_or_equiv
_atom_site_adp_type
_atom_site_occupancy
_atom_site_site_symmetry_order
_atom_site_calc_flag
_atom_site_refinement_flags_posn
_atom_site_refinement_flags_adp
O001 O 0.1271(8) 0.3497(7) 0.35419(10) 0.0328(14) Uani 1 1 d . .
O002 O -0.2104(8) 0.4856(7) 0.34399(9) 0.0300(14) Uani 1 1 d . .
H002 H -0.1205 0.4163 0.3415 0.045 Uiso 1 1 calc R U
O003 O 0.1351(7) 0.5793(7) 0.27611(10) 0.0283(13) Uani 1 1 d . .
O004 O 0.2324(7) 0.3278(8) 0.39305(9) 0.0332(14) Uani 1 1 d . .
O005 O 0.2192(7) 0.7928(7) 0.34519(10) 0.0326(14) Uani 1 1 d . .
O006 O -0.5253(8) 0.7677(8) 0.41136(10) 0.0372(15) Uani 1 1 d . .
H006 H -0.4947 0.8088 0.4255 0.056 Uiso 1 1 calc R U
O007 O -0.1316(8) 1.0384(7) 0.39888(10) 0.0333(14) Uani 1 1 d . .
H007 H -0.0594 0.9562 0.4023 0.050 Uiso 1 1 calc R U
O008 O -0.5712(8) 1.1901(8) 0.33348(10) 0.0344(14) Uani 1 1 d . .
H008 H -0.6329 1.2316 0.3457 0.052 Uiso 1 1 calc R U
O009 O 0.1616(8) 0.8503(8) 0.38513(10) 0.0387(15) Uani 1 1 d . .
O00A O 0.2546(10) 0.1520(8) 0.46925(10) 0.0448(17) Uani 1 1 d . .
C00B C -0.3541(11) 1.1136(9) 0.36734(14) 0.0222(17) Uani 1 1 d . .
H00B H -0.4294 1.1713 0.3796 0.027 Uiso 1 1 calc R U
C00C C 0.0976(11) 0.3813(10) 0.37685(15) 0.0277(19) Uani 1 1 d . .
C00D C -0.2154(11) 0.5288(10) 0.36885(13) 0.0235(18) Uani 1 1 d . .
C00E C -0.0684(10) 0.4789(10) 0.38577(14) 0.0231(17) Uani 1 1 d . .
C00F C 0.3313(11) 0.7485(11) 0.30238(17) 0.035(2) Uani 1 1 d . .
H00A H 0.3526 0.8114 0.2864 0.042 Uiso 1 1 calc R U
H00C H 0.4562 0.7467 0.3115 0.042 Uiso 1 1 calc R U
C00G C 0.0783(10) 0.4197(10) 0.26522(15) 0.0245(17) Uani 1 1 d . .
H00G H -0.0145 0.4453 0.2512 0.029 Uiso 1 1 calc R U
C00H C 0.4619(10) 0.4755(10) 0.28507(15) 0.0279(19) Uani 1 1 d . .
H00D H 0.5284 0.5488 0.2726 0.033 Uiso 1 1 calc R U
H00E H 0.5526 0.4544 0.2992 0.033 Uiso 1 1 calc R U
C00I C -0.4092(11) 1.1096(9) 0.34242(15) 0.0252(18) Uani 1 1 d . .
C00J C 0.1072(12) 0.8637(11) 0.36281(15) 0.0289(19) Uani 1 1 d . .
C00K C 0.2515(10) 0.3319(11) 0.25326(14) 0.0300(19) Uani 1 1 d . .
H00F H 0.2115 0.2203 0.2467 0.036 Uiso 1 1 calc R U
H00H H 0.2992 0.4001 0.2389 0.036 Uiso 1 1 calc R U
C00L C -0.3765(11) 0.6734(11) 0.40232(15) 0.032(2) Uani 1 1 d . .
C00M C -0.0279(11) 0.3086(10) 0.28418(16) 0.032(2) Uani 1 1 d . .
H00I H 0.0625 0.2698 0.2972 0.047 Uiso 1 1 calc R U
H00J H -0.0829 0.2107 0.2754 0.047 Uiso 1 1 calc R U
H00K H -0.1318 0.3736 0.2921 0.047 Uiso 1 1 calc R U
C00N C -0.1333(12) 0.9448(10) 0.33041(15) 0.0294(19) Uani 1 1 d . .
C00O C -0.1849(11) 1.0308(11) 0.37406(15) 0.0293(19) Uani 1 1 d . .
C00P C -0.0676(11) 0.9445(9) 0.35593(15) 0.0253(18) Uani 1 1 d . .
C00Q C -0.3012(12) 1.0267(11) 0.32391(14) 0.0299(19) Uani 1 1 d . .
H00Q H -0.3437 1.0268 0.3068 0.036 Uiso 1 1 calc R U
C00R C 0.4134(11) 0.3086(11) 0.27251(14) 0.034(2) Uani 1 1 d . .
H00L H 0.3729 0.2259 0.2855 0.040 Uiso 1 1 calc R U
H00M H 0.5294 0.2635 0.2639 0.040 Uiso 1 1 calc R U
C00S C -0.2276(12) 0.6293(12) 0.41924(15) 0.035(2) Uani 1 1 d . .
H00S H -0.2326 0.6674 0.4363 0.042 Uiso 1 1 calc R U
C00T C -0.0746(11) 0.5314(11) 0.41128(14) 0.0283(19) Uani 1 1 d . .
C00U C 0.2839(10) 0.5697(11) 0.29537(15) 0.0271(19) Uani 1 1 d . .
H00U H 0.2326 0.5089 0.3105 0.032 Uiso 1 1 calc R U
C00V C 0.1902(12) 0.8523(12) 0.31843(15) 0.036(2) Uani 1 1 d . .
H00V H 0.2293 0.9737 0.3175 0.043 Uiso 1 1 calc R U
C00W C -0.3691(11) 0.6206(11) 0.37760(15) 0.030(2) Uani 1 1 d . .
H00W H -0.4719 0.6480 0.3664 0.036 Uiso 1 1 calc R U
C00X C -0.0176(11) 0.8399(11) 0.31173(15) 0.032(2) Uani 1 1 d . .
H00N H -0.0599 0.7206 0.3124 0.039 Uiso 1 1 calc R U
H00O H -0.0385 0.8824 0.2943 0.039 Uiso 1 1 calc R U
C00Y C 0.1899(11) 0.3304(12) 0.42029(14) 0.034(2) Uani 1 1 d . .
H00Y H 0.1011 0.2347 0.4244 0.040 Uiso 1 1 calc R U
C00Z C 0.3877(12) 0.2956(14) 0.43227(16) 0.046(3) Uani 1 1 d . .
H00P H 0.4778 0.3872 0.4275 0.055 Uiso 1 1 calc R U
H00R H 0.4394 0.1884 0.4254 0.055 Uiso 1 1 calc R U
C010 C 0.0952(11) 0.4938(12) 0.42797(15) 0.034(2) Uani 1 1 d . .
H01A H 0.0519 0.4859 0.4458 0.041 Uiso 1 1 calc R U
H01B H 0.1900 0.5870 0.4267 0.041 Uiso 1 1 calc R U
C011 C 0.3784(13) 0.2839(12) 0.46126(16) 0.042(2) Uani 1 1 d . .
H011 H 0.3246 0.3927 0.4678 0.050 Uiso 1 1 calc R U
C012 C 0.325(2) -0.0156(14) 0.46453(19) 0.071(4) Uani 1 1 d . .
H012 H 0.3346 -0.0323 0.4458 0.085 Uiso 1 1 calc R U
C013 C 0.529(3) -0.035(2) 0.4763(2) 0.113(7) Uani 1 1 d . .
H01C H 0.5193 -0.0286 0.4949 0.135 Uiso 1 1 calc R U
H01D H 0.5812 -0.1481 0.4719 0.135 Uiso 1 1 calc R U
C014 C 0.180(3) -0.1355(15) 0.4746(2) 0.125(8) Uani 1 1 d . .
H01E H 0.1642 -0.1166 0.4928 0.188 Uiso 1 1 calc R U
H01F H 0.2248 -0.2514 0.4717 0.188 Uiso 1 1 calc R U
H01G H 0.0568 -0.1180 0.4660 0.188 Uiso 1 1 calc R U
C015 C 0.5818(18) 0.261(2) 0.4727(2) 0.099(6) Uani 1 1 d . .
H01H H 0.6678 0.3501 0.4660 0.119 Uiso 1 1 calc R U
H01I H 0.5739 0.2756 0.4913 0.119 Uiso 1 1 calc R U
C016 C 0.666(2) 0.096(3) 0.4673(3) 0.125(8) Uani 1 1 d . .
H016 H 0.7876 0.0768 0.4594 0.150 Uiso 1 1 calc R U

loop_
_atom_site_aniso_label
_atom_site_aniso_U_11
_atom_site_aniso_U_22
_atom_site_aniso_U_33
_atom_site_aniso_U_23
_atom_site_aniso_U_13
_atom_site_aniso_U_12
O001 0.036(3) 0.039(4) 0.024(3) 0.000(3) -0.002(3) 0.006(3)
O002 0.035(3) 0.032(4) 0.023(3) 0.001(2) 0.002(2) 0.006(3)
O003 0.022(3) 0.029(3) 0.034(3) -0.005(2) -0.003(2) 0.001(2)
O004 0.021(3) 0.050(4) 0.028(3) 0.008(3) -0.003(2) -0.001(3)
O005 0.024(3) 0.040(4) 0.034(3) 0.001(3) 0.002(2) -0.004(3)
O006 0.031(3) 0.051(4) 0.030(3) -0.012(3) 0.009(2) 0.006(3)
O007 0.038(3) 0.030(4) 0.031(3) -0.003(3) -0.005(3) 0.006(3)
O008 0.029(3) 0.039(4) 0.035(3) 0.000(3) 0.001(3) 0.010(3)
O009 0.032(3) 0.052(4) 0.033(3) 0.004(3) 0.003(3) 0.001(3)
O00A 0.061(4) 0.046(4) 0.028(3) -0.003(3) 0.007(3) 0.015(4)
C00B 0.026(4) 0.005(4) 0.035(5) -0.002(3) 0.002(3) 0.000(3)
C00C 0.020(4) 0.032(5) 0.032(5) 0.007(4) -0.009(3) -0.007(4)
C00D 0.032(4) 0.019(4) 0.020(4) 0.001(3) -0.003(3) -0.009(4)
C00E 0.023(4) 0.019(4) 0.027(4) 0.003(3) 0.001(3) -0.002(3)
C00F 0.016(4) 0.039(6) 0.050(5) -0.002(4) 0.002(4) -0.006(4)
C00G 0.020(4) 0.019(4) 0.035(4) -0.001(3) -0.001(3) 0.000(3)
C00H 0.016(4) 0.026(5) 0.041(5) 0.001(4) 0.003(3) 0.007(4)
C00I 0.026(4) 0.013(4) 0.037(5) 0.001(3) 0.005(4) 0.000(4)
C00J 0.031(4) 0.029(5) 0.026(4) 0.005(4) 0.000(4) -0.016(4)
C00K 0.017(4) 0.042(5) 0.031(4) -0.002(4) -0.002(3) 0.008(4)
C00L 0.026(4) 0.034(5) 0.037(5) -0.002(4) 0.005(4) -0.001(4)
C00M 0.023(4) 0.020(5) 0.052(5) -0.002(4) 0.011(4) -0.007(4)
C00N 0.035(4) 0.022(5) 0.031(5) 0.005(4) 0.006(4) -0.006(4)
C00O 0.028(4) 0.027(5) 0.033(5) 0.004(4) -0.002(4) -0.002(4)
C00P 0.027(4) 0.007(4) 0.042(5) 0.001(3) 0.004(4) -0.013(3)
C00Q 0.037(5) 0.030(5) 0.022(4) -0.001(4) 0.002(3) -0.001(4)
C00R 0.024(4) 0.047(6) 0.030(4) -0.008(4) 0.003(3) 0.004(4)
C00S 0.033(5) 0.044(6) 0.028(4) -0.004(4) 0.007(4) -0.001(4)
C00T 0.023(4) 0.032(5) 0.030(4) 0.002(4) -0.002(3) -0.011(4)
C00U 0.018(4) 0.035(5) 0.028(4) 0.004(4) 0.001(3) 0.003(4)
C00V 0.032(5) 0.038(6) 0.037(5) 0.001(4) 0.001(4) -0.005(4)
C00W 0.023(4) 0.034(5) 0.033(5) 0.010(4) -0.002(4) -0.011(4)
C00X 0.034(4) 0.031(5) 0.032(5) -0.001(4) 0.003(4) 0.001(4)
C00Y 0.029(4) 0.047(6) 0.024(4) 0.005(4) -0.011(3) -0.026(4)
C00Z 0.028(5) 0.073(7) 0.037(5) 0.015(5) -0.015(4) -0.013(5)
C010 0.027(4) 0.047(6) 0.029(4) -0.005(4) -0.002(4) -0.002(4)
C011 0.042(5) 0.042(6) 0.041(5) 0.000(4) -0.019(4) -0.010(5)
C012 0.130(11) 0.049(7) 0.033(5) 0.003(5) 0.016(6) 0.042(8)
C013 0.172(17) 0.120(14) 0.046(8) 0.032(8) 0.014(9) 0.111(13)
C014 0.27(2) 0.036(7) 0.073(9) -0.001(6) 0.077(12) -0.049(11)
C015 0.061(8) 0.192(18) 0.045(7) 0.010(9) -0.034(6) -0.018(11)
C016 0.094(12) 0.21(2) 0.067(10) 0.027(12) -0.012(8) 0.098(15)

loop_
_atom_type_symbol
_atom_type_description
_atom_type_scat_dispersion_real
_atom_type_scat_dispersion_imag
_atom_type_scat_source
C C 0.0033 0.0016 'International Tables Vol C Tables 4.2.6.8 and 6.1.1.4'
H H 0.0000 0.0000 'International Tables Vol C Tables 4.2.6.8 and 6.1.1.4'
O O 0.0106 0.0060 'International Tables Vol C Tables 4.2.6.8 and 6.1.1.4'

loop_
_geom_angle_atom_site_label_1
_geom_angle_atom_site_label_2
_geom_angle_atom_site_label_3
_geom_angle
C00D O002 H002 109.5
C00G O003 C00U 115.3(6)
C00C O004 C00Y 118.9(6)
C00J O005 C00V 116.5(6)
C00L O006 H006 109.5
C00O O007 H007 109.5
C00I O008 H008 109.5
C011 O00A C012 115.2(8)
C00I C00B C00O 118.0(7)
C00I C00B H00B 121.0
C00O C00B H00B 121.0
O001 C00C O004 116.1(7)
O001 C00C C00E 123.1(7)
O004 C00C C00E 120.7(7)
O002 C00D C00W 118.7(7)
O002 C00D C00E 121.6(7)
C00W C00D C00E 119.7(7)
C00T C00E C00D 120.0(7)
C00T C00E C00C 119.1(7)
C00D C00E C00C 120.7(7)
C00U C00F C00V 120.2(7)
C00U C00F H00A 107.3
C00V C00F H00A 107.3
C00U C00F H00C 107.3
C00V C00F H00C 107.3
H00A C00F H00C 106.9
O003 C00G C00M 112.1(6)
O003 C00G C00K 110.5(6)
C00M C00G C00K 113.0(7)
O003 C00G H00G 107.0
C00M C00G H00G 107.0
C00K C00G H00G 107.0
C00R C00H C00U 113.5(6)
C00R C00H H00D 108.9
C00U C00H H00D 108.9
C00R C00H H00E 108.9
C00U C00H H00E 108.9
H00D C00H H00E 107.7
C00B C00I O008 123.1(7)
C00B C00I C00Q 122.3(7)
O008 C00I C00Q 114.5(7)
O009 C00J O005 116.7(8)
O009 C00J C00P 122.8(8)
O005 C00J C00P 120.5(7)
C00R C00K C00G 111.0(6)
C00R C00K H00F 109.5
C00G C00K H00F 109.4
C00R C00K H00H 109.4
C00G C00K H00H 109.5
H00F C00K H00H 108.0
O006 C00L C00W 122.0(7)
O006 C00L C00S 117.9(7)
C00W C00L C00S 120.1(8)
C00G C00M H00I 109.5
C00G C00M H00J 109.5
H00I C00M H00J 109.5
C00G C00M H00K 109.5
H00I C00M H00K 109.5
H00J C00M H00K 109.5
C00Q C00N C00P 120.5(7)
C00Q C00N C00X 122.8(7)
C00P C00N C00X 116.5(7)
O007 C00O C00B 116.9(7)
O007 C00O C00P 120.8(7)
C00B C00O C00P 122.3(7)
C00J C00P C00N 121.1(7)
C00J C00P C00O 122.0(7)
C00N C00P C00O 116.9(7)
C00N C00Q C00I 120.0(7)
C00N C00Q H00Q 120.0
C00I C00Q H00Q 120.0
C00H C00R C00K 110.4(7)
C00H C00R H00L 109.6
C00K C00R H00L 109.6
C00H C00R H00M 109.6
C00K C00R H00M 109.6
H00L C00R H00M 108.1
C00T C00S C00L 120.5(7)
C00T C00S H00S 119.7
C00L C00S H00S 119.7
C00S C00T C00E 118.7(7)
C00S C00T C010 122.3(7)
C00E C00T C010 118.6(7)
O003 C00U C00F 106.2(6)
O003 C00U C00H 110.2(6)
C00F C00U C00H 111.6(6)
O003 C00U H00U 109.6
C00F C00U H00U 109.6
C00H C00U H00U 109.6
C00X C00V O005 109.5(7)
C00X C00V C00F 116.8(7)
O005 C00V C00F 105.5(7)
C00X C00V H00V 108.3
O005 C00V H00V 108.3
C00F C00V H00V 108.3
C00D C00W C00L 120.8(7)
C00D C00W H00W 119.6
C00L C00W H00W 119.6
C00V C00X C00N 108.7(7)
C00V C00X H00N 110.0
C00N C00X H00N 109.9
C00V C00X H00O 109.9
C00N C00X H00O 110.0
H00N C00X H00O 108.3
O004 C00Y C010 111.3(7)
O004 C00Y C00Z 102.9(6)
C010 C00Y C00Z 115.6(7)
O004 C00Y H00Y 108.9
C010 C00Y H00Y 108.9
C00Z C00Y H00Y 108.9
C00Y C00Z C011 112.6(7)
C00Y C00Z H00P 109.1
C011 C00Z H00P 109.1
C00Y C00Z H00R 109.1
C011 C00Z H00R 109.1
H00P C00Z H00R 107.8
C00T C010 C00Y 110.7(7)
C00T C010 H01A 109.5
C00Y C010 H01A 109.5
C00T C010 H01B 109.5
C00Y C010 H01B 109.5
H01A C010 H01B 108.1
O00A C011 C00Z 111.6(7)
O00A C011 C015 110.4(9)
C00Z C011 C015 111.1(8)
O00A C011 H011 107.9
C00Z C011 H011 107.9
C015 C011 H011 107.9
O00A C012 C014 107.6(10)
O00A C012 C013 109.3(11)
C014 C012 C013 114.1(12)
O00A C012 H012 108.5
C014 C012 H012 108.5
C013 C012 H012 108.5
C016 C013 C012 112.6(10)
C016 C013 H01C 109.1
C012 C013 H01C 109.1
C016 C013 H01D 109.1
C012 C013 H01D 109.1
H01C C013 H01D 107.8
C012 C014 H01E 109.5
C012 C014 H01F 109.5
H01E C014 H01F 109.5
C012 C014 H01G 109.5
H01E C014 H01G 109.5
H01F C014 H01G 109.5
C016 C015 C011 113.3(13)
C016 C015 H01H 108.9
C011 C015 H01H 108.9
C016 C015 H01I 108.9
C011 C015 H01I 108.9
H01H C015 H01I 107.7
C015 C016 C013 107.8(13)
C015 C016 H016 126.1
C013 C016 H016 126.1

loop_
_geom_bond_atom_site_label_1
_geom_bond_atom_site_label_2
_geom_bond_distance
O001 C00C 1.241(9)
O002 C00D 1.358(8)
O002 H002 0.8400
O003 C00G 1.443(9)
O003 C00U 1.451(9)
O004 C00C 1.335(9)
O004 C00Y 1.470(9)
O005 C00J 1.336(10)
O005 C00V 1.504(10)
O006 C00L 1.359(10)
O006 H006 0.8401
O007 C00O 1.364(9)
O007 H007 0.8400
O008 C00I 1.374(9)
O008 H008 0.8400
O009 C00J 1.243(9)
O00A C011 1.416(11)
O00A C012 1.435(12)
C00B C00I 1.372(10)
C00B C00O 1.390(11)
C00B H00B 0.9500
C00C C00E 1.464(11)
C00D C00W 1.370(11)
C00D C00E 1.412(10)
C00E C00T 1.411(10)
C00F C00U 1.500(12)
C00F C00V 1.533(11)
C00F H00A 0.9900
C00F H00C 0.9900
C00G C00M 1.523(11)
C00G C00K 1.524(10)
C00G H00G 1.0000
C00H C00R 1.517(12)
C00H C00U 1.541(10)
C00H H00D 0.9900
C00H H00E 0.9900
C00I C00Q 1.396(11)
C00J C00P 1.417(11)
C00K C00R 1.526(10)
C00K H00F 0.9900
C00K H00H 0.9900
C00L C00W 1.373(11)
C00L C00S 1.409(11)
C00M H00I 0.9800
C00M H00J 0.9800
C00M H00K 0.9800
C00N C00Q 1.376(11)
C00N C00P 1.423(11)
C00N C00X 1.519(11)
C00O C00P 1.430(11)
C00Q H00Q 0.9500
C00R H00L 0.9900
C00R H00M 0.9900
C00S C00T 1.379(12)
C00S H00S 0.9500
C00T C010 1.500(10)
C00U H00U 1.0000
C00V C00X 1.486(11)
C00V H00V 1.0000
C00W H00W 0.9500
C00X H00N 0.9900
C00X H00O 0.9900
C00Y C010 1.506(12)
C00Y C00Z 1.534(11)
C00Y H00Y 1.0000
C00Z C011 1.536(12)
C00Z H00P 0.9900
C00Z H00R 0.9900
C010 H01A 0.9900
C010 H01B 0.9900
C011 C015 1.545(14)
C011 H011 1.0000
C012 C014 1.477(18)
C012 C013 1.56(2)
C012 H012 1.0000
C013 C016 1.49(2)
C013 H01C 0.9900
C013 H01D 0.9900
C014 H01E 0.9800
C014 H01F 0.9800
C014 H01G 0.9800
C015 C016 1.46(2)
C015 H01H 0.9900
C015 H01I 0.9900
C016 H016 0.9500
